data_1537060
loop_
_publ_author_name
'Zheng, C.'
'Oeckler, O.'
'Mattausch, H.J.'
'Simon, A.'

_publ_section_title
;
 La3 X3 Z - compounds with condensed La6 Z octahedra helically connected
 in three dimensions
;
_journal_name_full 'Zeitschrift fuer Anorganische und Allgemeine Chemie'
_journal_page_first 2151
_journal_page_last 2162
_journal_volume 627
_journal_year 2001
_chemical_formula_sum 'C2 Br3 La3'
_chemical_name_systematic 'La3 Br3 C2'
_space_group_IT_number 20
_symmetry_space_group_name_Hall 'C 2c 2'
_symmetry_space_group_name_H-M 'C 2 2 21'
_cell_angle_alpha 90
_cell_angle_beta 90
_cell_angle_gamma 90
_cell_formula_units_Z 16
_cell_length_a 11.533
_cell_length_b 17.06979
_cell_length_c 17.05399
_cell_volume 3357.349
_citation_journal_id_ASTM ZAACAB
_cod_data_source_file Zheng_ZAACAB_2001_165.cif
_cod_data_source_block C2Br3La3
_cod_database_code 1537060

loop_
_symmetry_equiv_pos_as_xyz
x,y,z
-x,-y,z+1/2
x,-y,-z
-x,y,-z+1/2
x+1/2,y+1/2,z
-x+1/2,-y+1/2,z+1/2
x+1/2,-y+1/2,-z
-x+1/2,y+1/2,-z+1/2

loop_
_atom_site_label
_atom_site_type_symbol
_atom_site_fract_x
_atom_site_fract_y
_atom_site_fract_z
_atom_site_occupancy
_atom_site_U_iso_or_equiv
C1 C 0.9927 0.7781 0.4076 1 0.0
La6 La 0.78125 0.76509 0.10581 1 0.0
La4 La 0.0329 0.64157 0.01467 1 0.0
La1 La 0.76478 0.75444 0.37508 1 0.0
Br5 Br 0.76236 0.61703 0.00254 1 0.0
La2 La 0 0.62443 0.25 1 0.0
Br1 Br 0.97869 0.00404 0.63248 1 0.0
C3 C 0.7418 0.6565 0.4683 1 0.0
Br2 Br 0.7323 0.63086 0.24098 1 0.0
Br4 Br 0.7439 0.88368 0.24301 1 0.0
La5 La 0.76095 0.98673 0.89295 1 0.0
La7 La 0 0.83961 0.25 1 0.0
La3 La 0.98864 0.87212 -0.00322 1 0.0
C2 C 0.0069 0.718 0.1513 1 0.0
Br6 Br 0.51073 0.75627 0.13313 1 0.0
C4 C 0.7392 0.5979 0.5262 1 0.0
Br3 Br 0.9969 0.50697 0.882 1 0.0
